data_2241902
loop_
_publ_author_name
'Rivera, Augusto'
'Rojas, Jicli Jos\'e'
'Osorio, H\'ector Jairo'
'R\'ios-Motta, Jaime'
'Bolte, Michael'

_publ_section_title
;
 Crystal structure of the 1:2 co-crystal of
 1,3,6,8-tetraazatricyclo[4.3.1.1^3,8^]undecane (TATU) and 4-chlorophenol
 (1/2)
;
_journal_coeditor_code SJ5511
_journal_issue 11
_journal_name_full 'Acta Crystallographica Section E'
_journal_page_first 1648
_journal_page_last 1650
_journal_paper_doi 10.1107/S2056989016016546
_journal_volume 72
_journal_year 2016
_chemical_formula_iupac 'C7 H14 N4, 2C6 H5 Cl O'
_chemical_formula_moiety 'C7 H14 N4, 2(C6 H5 Cl O)'
_chemical_formula_sum 'C19 H24 Cl2 N4 O2'
_chemical_formula_weight 411.32
_chemical_name_systematic
;
1,3,6,8-Tetraazatricyclo[4.3.1.1^3,8^]undecane--4-chlorophenol (1/2)
;
_space_group_crystal_system monoclinic
_space_group_IT_number 14
_space_group_name_Hall '-P 2ybc'
_space_group_name_H-M_alt 'P 1 21/c 1'
_symmetry_space_group_name_Hall '-P 2ybc'
_symmetry_space_group_name_H-M 'P 1 21/c 1'
_atom_sites_solution_hydrogens mixed
_audit_creation_method SHELXL-2014/7
_cell_angle_alpha 90
_cell_angle_beta 92.585(3)
_cell_angle_gamma 90
_cell_formula_units_Z 4
_cell_length_a 5.9495(3)
_cell_length_b 27.6927(8)
_cell_length_c 11.9402(5)
_cell_measurement_reflns_used 37763
_cell_measurement_temperature 173(2)
_cell_measurement_theta_max 27.57
_cell_measurement_theta_min 1.70
_cell_volume 1965.24(14)
_computing_cell_refinement
;
X-Area (Stoe & Cie, 2001)
;
_computing_data_collection
;
X-Area (Stoe & Cie, 2001)
;
_computing_data_reduction
;
X-Area (Stoe & Cie, 2001)
;
_computing_molecular_graphics
;
XP in SHELXTL-Plus (Sheldrick, 2008)
;
_computing_publication_material
;
<i>SHELXL-2014/7</i> (Sheldrick, 2015)
;
_computing_structure_refinement
;
<i>SHELXL-2014/7</i> (Sheldrick, 2015)
;
_computing_structure_solution
;
SHELXS (Sheldrick, 2008)
;
_diffrn_ambient_temperature 173(2)
_diffrn_measured_fraction_theta_full 0.983
_diffrn_measured_fraction_theta_max 0.984
_diffrn_measurement_device_type 'STOE IPDS II two-circle'
_diffrn_measurement_method \w
_diffrn_radiation_type MoK\a
_diffrn_radiation_wavelength 0.71073
_diffrn_reflns_av_R_equivalents 0.0450
_diffrn_reflns_limit_h_max 7
_diffrn_reflns_limit_h_min -7
_diffrn_reflns_limit_k_max 35
_diffrn_reflns_limit_k_min -35
_diffrn_reflns_limit_l_max 15
_diffrn_reflns_limit_l_min -15
_diffrn_reflns_number 37763
_diffrn_reflns_theta_full 25.000
_diffrn_reflns_theta_max 27.047
_diffrn_reflns_theta_min 1.859
_exptl_absorpt_coefficient_mu 0.353
_exptl_absorpt_correction_T_max 1.000
_exptl_absorpt_correction_T_min 0.604
_exptl_absorpt_correction_type multi-scan
_exptl_absorpt_process_details
;
(X-Area; Stoe & Cie, 2001)
;
_exptl_crystal_colour colourless
_exptl_crystal_density_diffrn 1.390
_exptl_crystal_description block
_exptl_crystal_F_000 864
_exptl_crystal_size_max 0.260
_exptl_crystal_size_mid 0.250
_exptl_crystal_size_min 0.240
_refine_diff_density_max 0.402
_refine_diff_density_min -0.264
_refine_ls_extinction_coef 0.062(7)
_refine_ls_extinction_expression Fc^*^=kFc[1+0.001xFc^2^\l^3^/sin(2\q)]^-1/4^
_refine_ls_extinction_method
;
SHELXL-2014/7 (Sheldrick 2015)
;
_refine_ls_goodness_of_fit_ref 1.089
_refine_ls_hydrogen_treatment mixed
_refine_ls_matrix_type full
_refine_ls_number_parameters 253
_refine_ls_number_reflns 4251
_refine_ls_number_restraints 0
_refine_ls_restrained_S_all 1.089
_refine_ls_R_factor_all 0.0415
_refine_ls_R_factor_gt 0.0402
_refine_ls_shift/su_max 0.002
_refine_ls_shift/su_mean 0.000
_refine_ls_structure_factor_coef Fsqd
_refine_ls_weighting_details 'w=1/[\s^2^(Fo^2^)+(0.0575P)^2^+0.6451P] where P=(Fo^2^+2Fc^2^)/3'
_refine_ls_weighting_scheme calc
_refine_ls_wR_factor_gt 0.1079
_refine_ls_wR_factor_ref 0.1091
_reflns_number_gt 4105
_reflns_number_total 4251
_reflns_threshold_expression 'I > 2\s(I)'
_cod_data_source_file sj5511sup1.cif
_cod_data_source_block I
_cod_database_code 2241902
_shelx_space_group_comment
;
The symmetry employed for this shelxl refinement is uniquely defined
by the following loop, which should always be used as a source of
symmetry information in preference to the above space-group names.
They are only intended as comments.
;
_shelx_estimated_absorpt_t_min 0.914
_shelx_estimated_absorpt_t_max 0.920

loop_
_space_group_symop_operation_xyz
'x, y, z'
'-x, y+1/2, -z+1/2'
'-x, -y, -z'
'x, -y-1/2, z-1/2'

loop_
_atom_site_type_symbol
_atom_site_label
_atom_site_fract_x
_atom_site_fract_y
_atom_site_fract_z
_atom_site_U_iso_or_equiv
_atom_site_adp_type
_atom_site_calc_flag
_atom_site_occupancy
Cl Cl1 -0.04590(7) 0.26962(2) -0.10224(3) 0.04449(15) Uani d 1
O O1 0.5641(2) 0.35658(5) 0.24199(10) 0.0479(3) Uani d 1
H H1 0.510(4) 0.3572(9) 0.310(2) 0.073(7) Uiso d 1
C C11 0.4191(3) 0.33578(5) 0.16530(12) 0.0356(3) Uani d 1
C C12 0.2099(3) 0.31750(6) 0.19246(12) 0.0387(3) Uani d 1
H H12 0.1644 0.3193 0.2676 0.046 Uiso calc 1
C C13 0.0679(2) 0.29680(5) 0.11068(12) 0.0367(3) Uani d 1
H H13 -0.0747 0.2845 0.1293 0.044 Uiso calc 1
C C14 0.1366(2) 0.29428(5) 0.00163(12) 0.0339(3) Uani d 1
C C15 0.3445(2) 0.31185(5) -0.02693(12) 0.0348(3) Uani d 1
H H15 0.3898 0.3097 -0.1020 0.042 Uiso calc 1
C C16 0.4855(2) 0.33256(5) 0.05517(12) 0.0350(3) Uani d 1
H H16 0.6283 0.3447 0.0362 0.042 Uiso calc 1
Cl Cl2 1.00806(8) 0.58275(2) 1.06573(4) 0.05235(16) Uani d 1
O O2 0.7563(2) 0.49889(4) 0.62512(9) 0.0406(3) Uani d 1
H H2 0.655(4) 0.4764(8) 0.6299(19) 0.059(6) Uiso d 1
C C21 0.8062(2) 0.51843(5) 0.72828(12) 0.0328(3) Uani d 1
C C22 1.0146(2) 0.54078(5) 0.74570(13) 0.0376(3) Uani d 1
H H22 1.1157 0.5421 0.6864 0.045 Uiso calc 1
C C23 1.0755(2) 0.56101(5) 0.84860(14) 0.0391(3) Uani d 1
H H23 1.2175 0.5763 0.8601 0.047 Uiso calc 1
C C24 0.9276(3) 0.55872(5) 0.93448(13) 0.0367(3) Uani d 1
C C25 0.7182(3) 0.53749(5) 0.91821(14) 0.0406(3) Uani d 1
H H25 0.6167 0.5367 0.9774 0.049 Uiso calc 1
C C26 0.6576(2) 0.51743(5) 0.81477(14) 0.0382(3) Uani d 1
H H26 0.5137 0.5029 0.8030 0.046 Uiso calc 1
N N1 0.43277(18) 0.36094(4) 0.46248(10) 0.0308(3) Uani d 1
N N2 0.44381(19) 0.33973(4) 0.69815(10) 0.0324(3) Uani d 1
N N3 0.47481(19) 0.42152(4) 0.61627(10) 0.0310(3) Uani d 1
N N4 0.12298(18) 0.37751(4) 0.59049(9) 0.0310(3) Uani d 1
C C1 0.5461(3) 0.31658(5) 0.49947(13) 0.0385(3) Uani d 1
H H1A 0.7030 0.3179 0.4754 0.046 Uiso calc 1
H H1B 0.4717 0.2892 0.4595 0.046 Uiso calc 1
C C2 0.5526(3) 0.30537(6) 0.62630(14) 0.0393(3) Uani d 1
H H2A 0.4821 0.2734 0.6366 0.047 Uiso calc 1
H H2B 0.7122 0.3026 0.6527 0.047 Uiso calc 1
C C3 0.5404(2) 0.40561(5) 0.50412(11) 0.0307(3) Uani d 1
H H3A 0.5042 0.4318 0.4498 0.037 Uiso calc 1
H H3B 0.7055 0.4009 0.5064 0.037 Uiso calc 1
C C4 0.1997(2) 0.34370(5) 0.67956(11) 0.0330(3) Uani d 1
H H4A 0.1345 0.3539 0.7506 0.040 Uiso calc 1
H H4B 0.1389 0.3113 0.6609 0.040 Uiso calc 1
C C5 0.1885(2) 0.36212(5) 0.47928(11) 0.0329(3) Uani d 1
H H5A 0.1172 0.3841 0.4228 0.039 Uiso calc 1
H H5B 0.1268 0.3294 0.4646 0.039 Uiso calc 1
C C6 0.5478(2) 0.38714(5) 0.70586(11) 0.0338(3) Uani d 1
H H6A 0.7129 0.3831 0.7043 0.041 Uiso calc 1
H H6B 0.5145 0.4015 0.7792 0.041 Uiso calc 1
C C7 0.2262(2) 0.42473(5) 0.61453(12) 0.0339(3) Uani d 1
H H7A 0.1786 0.4365 0.6881 0.041 Uiso calc 1
H H7B 0.1737 0.4482 0.5566 0.041 Uiso calc 1

loop_
_atom_site_aniso_label
_atom_site_aniso_U_11
_atom_site_aniso_U_22
_atom_site_aniso_U_33
_atom_site_aniso_U_12
_atom_site_aniso_U_13
_atom_site_aniso_U_23
Cl1 0.0475(2) 0.0507(2) 0.0351(2) -0.00710(16) 0.00008(15) -0.00103(15)
O1 0.0452(6) 0.0666(8) 0.0328(6) -0.0153(5) 0.0091(5) -0.0071(5)
C11 0.0382(7) 0.0384(7) 0.0307(7) -0.0009(6) 0.0052(5) -0.0002(5)
C12 0.0437(8) 0.0445(8) 0.0288(7) -0.0034(6) 0.0106(6) -0.0010(6)
C13 0.0364(7) 0.0390(7) 0.0353(7) -0.0010(6) 0.0087(6) 0.0023(6)
C14 0.0385(7) 0.0332(7) 0.0301(7) 0.0036(5) 0.0016(5) 0.0031(5)
C15 0.0396(7) 0.0375(7) 0.0278(6) 0.0049(6) 0.0070(5) 0.0053(5)
C16 0.0365(7) 0.0377(7) 0.0314(7) 0.0014(6) 0.0084(5) 0.0040(5)
Cl2 0.0697(3) 0.0430(2) 0.0434(2) 0.00721(18) -0.00754(19) -0.00895(16)
O2 0.0466(6) 0.0377(5) 0.0373(6) -0.0086(5) 0.0001(4) 0.0005(4)
C21 0.0355(7) 0.0269(6) 0.0360(7) 0.0002(5) 0.0003(5) 0.0035(5)
C22 0.0357(7) 0.0348(7) 0.0428(8) -0.0045(6) 0.0079(6) 0.0012(6)
C23 0.0342(7) 0.0344(7) 0.0486(8) -0.0033(5) -0.0004(6) -0.0018(6)
C24 0.0437(8) 0.0279(6) 0.0381(7) 0.0051(5) -0.0018(6) -0.0006(5)
C25 0.0431(8) 0.0358(7) 0.0437(8) -0.0002(6) 0.0104(6) 0.0003(6)
C26 0.0317(7) 0.0348(7) 0.0485(8) -0.0032(5) 0.0051(6) -0.0005(6)
N1 0.0275(5) 0.0360(6) 0.0291(5) -0.0013(4) 0.0036(4) -0.0042(4)
N2 0.0306(6) 0.0366(6) 0.0300(6) 0.0007(4) 0.0005(4) 0.0031(5)
N3 0.0308(6) 0.0320(6) 0.0301(6) -0.0003(4) 0.0017(4) -0.0026(4)
N4 0.0257(5) 0.0392(6) 0.0282(6) 0.0020(4) 0.0030(4) -0.0008(5)
C1 0.0364(7) 0.0358(7) 0.0438(8) 0.0028(6) 0.0076(6) -0.0058(6)
C2 0.0353(7) 0.0367(7) 0.0459(8) 0.0047(6) 0.0016(6) 0.0015(6)
C3 0.0291(6) 0.0340(7) 0.0294(6) -0.0022(5) 0.0041(5) 0.0003(5)
C4 0.0294(6) 0.0400(7) 0.0298(6) -0.0017(5) 0.0051(5) 0.0032(5)
C5 0.0259(6) 0.0457(8) 0.0270(6) -0.0020(5) 0.0005(5) -0.0027(5)
C6 0.0328(7) 0.0403(7) 0.0280(6) -0.0016(5) -0.0030(5) -0.0024(5)
C7 0.0318(7) 0.0347(7) 0.0354(7) 0.0057(5) 0.0038(5) -0.0025(5)

loop_
_atom_type_symbol
_atom_type_description
_atom_type_scat_dispersion_real
_atom_type_scat_dispersion_imag
_atom_type_scat_source
C C 0.0033 0.0016 'International Tables Vol C Tables 4.2.6.8 and 6.1.1.4'
H H 0.0000 0.0000 'International Tables Vol C Tables 4.2.6.8 and 6.1.1.4'
N N 0.0061 0.0033 'International Tables Vol C Tables 4.2.6.8 and 6.1.1.4'
O O 0.0106 0.0060 'International Tables Vol C Tables 4.2.6.8 and 6.1.1.4'
Cl Cl 0.1484 0.1585 'International Tables Vol C Tables 4.2.6.8 and 6.1.1.4'

loop_
_geom_angle_atom_site_label_1
_geom_angle_atom_site_label_2
_geom_angle_atom_site_label_3
_geom_angle
C11 O1 H1 112.3(16)
O1 C11 C16 117.72(13)
O1 C11 C12 122.92(13)
C16 C11 C12 119.36(14)
C13 C12 C11 120.54(13)
C13 C12 H12 119.7
C11 C12 H12 119.7
C14 C13 C12 119.15(13)
C14 C13 H13 120.4
C12 C13 H13 120.4
C13 C14 C15 121.22(14)
C13 C14 Cl1 119.11(12)
C15 C14 Cl1 119.65(11)
C16 C15 C14 119.34(13)
C16 C15 H15 120.3
C14 C15 H15 120.3
C15 C16 C11 120.39(13)
C15 C16 H16 119.8
C11 C16 H16 119.8
C21 O2 H2 110.4(15)
O2 C21 C26 122.85(13)
O2 C21 C22 117.81(13)
C26 C21 C22 119.33(14)
C23 C22 C21 120.55(14)
C23 C22 H22 119.7
C21 C22 H22 119.7
C24 C23 C22 119.35(14)
C24 C23 H23 120.3
C22 C23 H23 120.3
C23 C24 C25 120.97(14)
C23 C24 Cl2 119.32(12)
C25 C24 Cl2 119.71(12)
C24 C25 C26 119.44(14)
C24 C25 H25 120.3
C26 C25 H25 120.3
C25 C26 C21 120.33(14)
C25 C26 H26 119.8
C21 C26 H26 119.8
C1 N1 C3 114.69(11)
C1 N1 C5 114.92(11)
C3 N1 C5 110.62(11)
C6 N2 C2 115.45(12)
C6 N2 C4 111.01(11)
C2 N2 C4 115.17(12)
C3 N3 C7 108.03(10)
C3 N3 C6 112.41(11)
C7 N3 C6 107.96(11)
C5 N4 C7 108.10(11)
C5 N4 C4 112.53(11)
C7 N4 C4 108.15(11)
N1 C1 C2 117.17(12)
N1 C1 H1A 108.0
C2 C1 H1A 108.0
N1 C1 H1B 108.0
C2 C1 H1B 108.0
H1A C1 H1B 107.2
N2 C2 C1 117.06(12)
N2 C2 H2A 108.0
C1 C2 H2A 108.0
N2 C2 H2B 108.0
C1 C2 H2B 108.0
H2A C2 H2B 107.3
N1 C3 N3 115.37(11)
N1 C3 H3A 108.4
N3 C3 H3A 108.4
N1 C3 H3B 108.4
N3 C3 H3B 108.4
H3A C3 H3B 107.5
N2 C4 N4 115.47(11)
N2 C4 H4A 108.4
N4 C4 H4A 108.4
N2 C4 H4B 108.4
N4 C4 H4B 108.4
H4A C4 H4B 107.5
N4 C5 N1 115.69(11)
N4 C5 H5A 108.4
N1 C5 H5A 108.4
N4 C5 H5B 108.4
N1 C5 H5B 108.4
H5A C5 H5B 107.4
N2 C6 N3 115.14(11)
N2 C6 H6A 108.5
N3 C6 H6A 108.5
N2 C6 H6B 108.5
N3 C6 H6B 108.5
H6A C6 H6B 107.5
N4 C7 N3 111.00(11)
N4 C7 H7A 109.4
N3 C7 H7A 109.4
N4 C7 H7B 109.4
N3 C7 H7B 109.4
H7A C7 H7B 108.0

loop_
_geom_bond_atom_site_label_1
_geom_bond_atom_site_label_2
_geom_bond_distance
Cl1 C14 1.7497(15)
O1 C11 1.3579(19)
O1 H1 0.88(3)
C11 C16 1.3929(19)
C11 C12 1.395(2)
C12 C13 1.386(2)
C12 H12 0.9500
C13 C14 1.384(2)
C13 H13 0.9500
C14 C15 1.386(2)
C15 C16 1.386(2)
C15 H15 0.9500
C16 H16 0.9500
Cl2 C24 1.7494(15)
O2 C21 1.3657(18)
O2 H2 0.87(2)
C21 C26 1.390(2)
C21 C22 1.393(2)
C22 C23 1.384(2)
C22 H22 0.9500
C23 C24 1.382(2)
C23 H23 0.9500
C24 C25 1.384(2)
C25 C26 1.387(2)
C25 H25 0.9500
C26 H26 0.9500
N1 C1 1.4601(19)
N1 C3 1.4692(17)
N1 C5 1.4766(17)
N2 C6 1.4524(18)
N2 C2 1.4529(19)
N2 C4 1.4635(17)
N3 C3 1.4789(17)
N3 C7 1.4808(17)
N3 C6 1.4824(18)
N4 C5 1.4639(17)
N4 C7 1.4675(18)
N4 C4 1.4739(17)
C1 C2 1.545(2)
C1 H1A 0.9900
C1 H1B 0.9900
C2 H2A 0.9900
C2 H2B 0.9900
C3 H3A 0.9900
C3 H3B 0.9900
C4 H4A 0.9900
C4 H4B 0.9900
C5 H5A 0.9900
C5 H5B 0.9900
C6 H6A 0.9900
C6 H6B 0.9900
C7 H7A 0.9900
C7 H7B 0.9900

loop_
_geom_hbond_atom_site_label_D
_geom_hbond_atom_site_label_H
_geom_hbond_atom_site_label_A
_geom_hbond_site_symmetry_A
_geom_hbond_distance_DH
_geom_hbond_distance_HA
_geom_hbond_distance_DA
_geom_hbond_angle_DHA
O1 H1 N1 . 0.88(3) 1.91(3) 2.7824(16) 172(2)
O2 H2 N3 . 0.87(2) 1.86(2) 2.7186(16) 167(2)
C15 H15 N2 1_554 0.95 2.56 3.4491(18) 155.8
C2 H2A Cg8 4_555 0.99 2.79 3.7348(18) 160

loop_
_geom_torsion_atom_site_label_1
_geom_torsion_atom_site_label_2
_geom_torsion_atom_site_label_3
_geom_torsion_atom_site_label_4
_geom_torsion
O1 C11 C12 C13 179.72(15)
C16 C11 C12 C13 -0.7(2)
C11 C12 C13 C14 0.3(2)
C12 C13 C14 C15 0.3(2)
C12 C13 C14 Cl1 -178.29(12)
C13 C14 C15 C16 -0.4(2)
Cl1 C14 C15 C16 178.18(11)
C14 C15 C16 C11 -0.1(2)
O1 C11 C16 C15 -179.79(14)
C12 C11 C16 C15 0.6(2)
O2 C21 C22 C23 -179.63(13)
C26 C21 C22 C23 1.2(2)
C21 C22 C23 C24 0.2(2)
C22 C23 C24 C25 -1.5(2)
C22 C23 C24 Cl2 178.15(12)
C23 C24 C25 C26 1.2(2)
Cl2 C24 C25 C26 -178.40(12)
C24 C25 C26 C21 0.3(2)
O2 C21 C26 C25 179.42(14)
C22 C21 C26 C25 -1.5(2)
C3 N1 C1 C2 64.76(16)
C5 N1 C1 C2 -65.11(16)
C6 N2 C2 C1 -66.31(17)
C4 N2 C2 C1 65.17(17)
N1 C1 C2 N2 0.5(2)
C1 N1 C3 N3 -85.46(14)
C5 N1 C3 N3 46.49(15)
C7 N3 C3 N1 -53.85(15)
C6 N3 C3 N1 65.16(15)
C6 N2 C4 N4 47.85(15)
C2 N2 C4 N4 -85.71(15)
C5 N4 C4 N2 65.04(15)
C7 N4 C4 N2 -54.30(15)
C7 N4 C5 N1 54.75(15)
C4 N4 C5 N1 -64.62(16)
C1 N1 C5 N4 84.81(15)
C3 N1 C5 N4 -47.03(16)
C2 N2 C6 N3 85.50(15)
C4 N2 C6 N3 -47.92(15)
C3 N3 C6 N2 -64.54(15)
C7 N3 C6 N2 54.51(15)
C5 N4 C7 N3 -61.56(14)
C4 N4 C7 N3 60.53(14)
C3 N3 C7 N4 61.15(14)
C6 N3 C7 N4 -60.65(14)

_cod_database_fobs_code 2241902
